data_2014014
loop_
_publ_author_name
'Chen, Banglin'
'Fronczek, Frank R.'
'Maverick, Andrew W.'

_publ_section_title
;
 3-(4-Cyanophenyl)pentane-2,4-dione and its copper(II) complex
;
_journal_issue 4
_journal_name_full 'Acta Crystallographica Section C'
_journal_page_first m147
_journal_page_last m149
_journal_paper_doi 10.1107/S0108270104002938
_journal_volume 60
_journal_year 2004
_chemical_formula_iupac '[Cu (C12 H10 N1 O2)2]'
_chemical_formula_moiety 'C24 H20 Cu N2 O4'
_chemical_formula_sum 'C24 H20 Cu N2 O4'
_chemical_formula_weight 463.96
_chemical_name_systematic
;
bis[3-(4-cyanophenyl)pentane-2,4-dionato-\k^2^O,O]copper(II)
;
_space_group_IT_number 2
_symmetry_cell_setting triclinic
_symmetry_space_group_name_Hall '-P 1'
_symmetry_space_group_name_H-M 'P -1'
_atom_sites_solution_hydrogens geom
_atom_sites_solution_primary direct
_atom_sites_solution_secondary difmap
_audit_creation_method SHELXL-97
_cell_angle_alpha 91.327(8)
_cell_angle_beta 92.814(8)
_cell_angle_gamma 107.509(12)
_cell_formula_units_Z 2
_cell_length_a 7.6087(10)
_cell_length_b 9.260(2)
_cell_length_c 15.198(3)
_cell_measurement_reflns_used 6559
_cell_measurement_temperature 100
_cell_measurement_theta_max 32.0
_cell_measurement_theta_min 2.5
_cell_volume 1019.1(3)
_computing_cell_refinement 'HKL Scalepack (Otwinowski & Minor 1997)'
_computing_data_collection 'COLLECT (Nonius, 2000)'
_computing_data_reduction 'HKL Denzo (Otwinowski & Minor 1997) and Scalepack'
_computing_molecular_graphics 'ORTEP-3 for Windows (Farrugia, 1997)'
_computing_publication_material SHELXL97
_computing_structure_refinement 'SHELXL97 (Sheldrick, 1997)'
_computing_structure_solution 'SIR97 (Altomare  et al., 1999)'
_diffrn_ambient_temperature 100
_diffrn_measured_fraction_theta_full 0.995
_diffrn_measured_fraction_theta_max 0.995
_diffrn_measurement_device 'Nonius KappaCCD (with Oxford Cryostream)'
_diffrn_measurement_method ' \w scans with \k offsets'
_diffrn_radiation_monochromator graphite
_diffrn_radiation_source 'fine-focus sealed tube'
_diffrn_radiation_type MoK\a
_diffrn_radiation_wavelength 0.71073
_diffrn_reflns_av_R_equivalents 0.030
_diffrn_reflns_av_sigmaI/netI 0.0499
_diffrn_reflns_limit_h_max 11
_diffrn_reflns_limit_h_min -10
_diffrn_reflns_limit_k_max 13
_diffrn_reflns_limit_k_min -13
_diffrn_reflns_limit_l_max 22
_diffrn_reflns_limit_l_min -22
_diffrn_reflns_number 31552
_diffrn_reflns_theta_full 32.07
_diffrn_reflns_theta_max 32.1
_diffrn_reflns_theta_min 2.6
_diffrn_standards_decay_% <2
_diffrn_standards_number 0
_exptl_absorpt_coefficient_mu 1.106
_exptl_absorpt_correction_T_max 0.927
_exptl_absorpt_correction_T_min 0.793
_exptl_absorpt_correction_type multi-scan
_exptl_absorpt_process_details 'HKL Scalepack (Otwinowski & Minor, 1997)'
_exptl_crystal_colour blue-green
_exptl_crystal_density_diffrn 1.512
_exptl_crystal_density_method 'not measured'
_exptl_crystal_description fragment
_exptl_crystal_F_000 478
_exptl_crystal_size_max 0.22
_exptl_crystal_size_mid 0.10
_exptl_crystal_size_min 0.07
_refine_diff_density_max 0.44
_refine_diff_density_min -0.53
_refine_ls_extinction_coef 0.0019(6)
_refine_ls_extinction_expression Fc^*^=kFc[1+0.001xFc^2^\l^3^/sin(2\q)]^-1/4^
_refine_ls_extinction_method SHELXL97
_refine_ls_goodness_of_fit_ref 1.040
_refine_ls_hydrogen_treatment constr
_refine_ls_matrix_type full
_refine_ls_number_parameters 285
_refine_ls_number_reflns 7082
_refine_ls_number_restraints 0
_refine_ls_restrained_S_all 1.040
_refine_ls_R_factor_all 0.056
_refine_ls_R_factor_gt 0.038
_refine_ls_shift/su_max 0.001
_refine_ls_shift/su_mean 0.000
_refine_ls_structure_factor_coef Fsqd
_refine_ls_weighting_details 'calc w=1/[\s^2^(Fo^2^)+(0.0230P)^2^+0.7093P] where P=(Fo^2^+2Fc^2^)/3'
_refine_ls_weighting_scheme calc
_refine_ls_wR_factor_gt 0.080
_refine_ls_wR_factor_ref 0.087
_reflns_number_gt 5681
_reflns_number_total 7082
_reflns_threshold_expression I>2\s(I)
_cod_data_source_file hj1000.cif
_cod_data_source_block II
_cod_depositor_comments
;
The following automatic conversions were performed:
'_symmetry_cell_setting' value 'Triclinic' changed to 'triclinic'
according to '/home/saulius/struct/CIF-dictionaries/cif_core.dic'
dictionary named 'cif_core.dic' version 2.4.1 from 2010-06-29.

Automatic conversion script
Id: cif_fix_enum 1527 2010-12-29 10:47:43Z saulius 

The following automatic conversions were performed:

'_symmetry_cell_setting' value 'Triclinic' changed to 'triclinic'
according to /home/saulius/struct/CIF-dictionaries/cif_core.dic
dictionary named 'cif_core.dic' version 2.4.1 from 2010-06-29.

Automatic conversion script
Id: cif_fix_values 1715 2011-07-08 13:25:40Z adriana 
;
_cod_database_code 2014014
_cod_database_fobs_code 2014014

loop_
_symmetry_equiv_pos_as_xyz
'x, y, z'
'-x, -y, -z'

loop_
_atom_site_label
_atom_site_fract_x
_atom_site_fract_y
_atom_site_fract_z
_atom_site_U_iso_or_equiv
_atom_site_adp_type
_atom_site_calc_flag
_atom_site_refinement_flags
_atom_site_occupancy
_atom_site_disorder_assembly
_atom_site_disorder_group
_atom_site_type_symbol
Cu1 0.30072(3) 0.69219(2) 0.434532(12) 0.01640(6) Uani d . 1 . . Cu
O1 0.50600(15) 0.62536(14) 0.41004(7) 0.0192(2) Uani d . 1 . . O
O2 0.17323(15) 0.60823(14) 0.32549(7) 0.0190(2) Uani d . 1 . . O
O3 0.07902(15) 0.71769(14) 0.47396(7) 0.0199(2) Uani d . 1 . . O
O4 0.44600(15) 0.82044(13) 0.52842(7) 0.0178(2) Uani d . 1 . . O
N1 0.5919(2) 0.15695(18) -0.10331(10) 0.0281(3) Uani d . 1 . . N
N2 0.0244(2) 1.22657(18) 0.97707(10) 0.0247(3) Uani d . 1 . . N
C1 0.6982(2) 0.50069(19) 0.34782(11) 0.0191(3) Uani d . 1 . . C
H1A 0.7994 0.5789 0.3234 0.029 Uiso calc R 1 . . H
H1B 0.6763 0.4049 0.3139 0.029 Uiso calc R 1 . . H
H1C 0.7310 0.4870 0.4096 0.029 Uiso calc R 1 . . H
C2 0.5258(2) 0.54869(18) 0.34249(10) 0.0160(3) Uani d . 1 . . C
C3 0.4001(2) 0.50698(18) 0.26789(10) 0.0153(3) Uani d . 1 . . C
C4 0.2314(2) 0.54150(18) 0.26348(10) 0.0161(3) Uani d . 1 . . C
C5 0.1034(2) 0.5029(2) 0.18164(10) 0.0194(3) Uani d . 1 . . C
H5A -0.0238 0.4879 0.1978 0.029 Uiso calc R 1 . . H
H5B 0.1124 0.4097 0.1530 0.029 Uiso calc R 1 . . H
H5C 0.1384 0.5860 0.1409 0.029 Uiso calc R 1 . . H
C6 0.4490(2) 0.42633(18) 0.19088(10) 0.0152(3) Uani d . 1 . . C
C7 0.5900(2) 0.50294(19) 0.13793(10) 0.0184(3) Uani d . 1 . . C
H7 0.6568 0.6058 0.1524 0.022 Uiso calc R 1 . . H
C8 0.6342(2) 0.43164(19) 0.06464(11) 0.0195(3) Uani d . 1 . . C
H8 0.7313 0.4849 0.0297 0.023 Uiso calc R 1 . . H
C9 0.5349(2) 0.28088(19) 0.04277(11) 0.0182(3) Uani d . 1 . . C
C10 0.3959(2) 0.20118(19) 0.09581(11) 0.0192(3) Uani d . 1 . . C
H10 0.3300 0.0980 0.0817 0.023 Uiso calc R 1 . . H
C11 0.3550(2) 0.27416(18) 0.16924(11) 0.0181(3) Uani d . 1 . . C
H11 0.2612 0.2196 0.2055 0.022 Uiso calc R 1 . . H
C12 0.5689(2) 0.2104(2) -0.03774(11) 0.0213(3) Uani d . 1 . . C
C13 -0.1417(2) 0.7632(2) 0.56388(11) 0.0226(3) Uani d . 1 . . C
H13A -0.1795 0.8459 0.5379 0.034 Uiso calc R 1 . . H
H13B -0.1551 0.7651 0.6277 0.034 Uiso calc R 1 . . H
H13C -0.2197 0.6660 0.5376 0.034 Uiso calc R 1 . . H
C14 0.0572(2) 0.78264(19) 0.54615(10) 0.0169(3) Uani d . 1 . . C
C15 0.2016(2) 0.86747(18) 0.60544(10) 0.0147(3) Uani d . 1 . . C
C16 0.3885(2) 0.88461(18) 0.59124(10) 0.0158(3) Uani d . 1 . . C
C17 0.5394(2) 0.9829(2) 0.65382(11) 0.0203(3) Uani d . 1 . . C
H17A 0.5567 0.9246 0.7048 0.030 Uiso calc R 1 . . H
H17B 0.5048 1.0715 0.6738 0.030 Uiso calc R 1 . . H
H17C 0.6547 1.0165 0.6235 0.030 Uiso calc R 1 . . H
C18 0.1553(2) 0.94125(18) 0.68629(10) 0.0153(3) Uani d . 1 . . C
C19 0.0813(2) 1.06172(19) 0.67991(10) 0.0184(3) Uani d . 1 . . C
H19 0.0593 1.0970 0.6235 0.022 Uiso calc R 1 . . H
C20 0.0393(2) 1.13089(19) 0.75461(10) 0.0189(3) Uani d . 1 . . C
H20 -0.0140 1.2111 0.7493 0.023 Uiso calc R 1 . . H
C21 0.0760(2) 1.08144(18) 0.83754(10) 0.0170(3) Uani d . 1 . . C
C22 0.1503(2) 0.96118(19) 0.84553(10) 0.0187(3) Uani d . 1 . . C
H22 0.1747 0.9273 0.9020 0.022 Uiso calc R 1 . . H
C23 0.1879(2) 0.89181(19) 0.76992(10) 0.0179(3) Uani d . 1 . . C
H23 0.2367 0.8091 0.7751 0.021 Uiso calc R 1 . . H
C24 0.0445(2) 1.1598(2) 0.91583(10) 0.0192(3) Uani d . 1 . . C

loop_
_atom_site_aniso_label
_atom_site_aniso_U_11
_atom_site_aniso_U_22
_atom_site_aniso_U_33
_atom_site_aniso_U_12
_atom_site_aniso_U_13
_atom_site_aniso_U_23
Cu1 0.01405(10) 0.02094(11) 0.01507(10) 0.00703(7) -0.00001(7) -0.00351(7)
O1 0.0163(5) 0.0254(6) 0.0175(5) 0.0093(5) -0.0013(4) -0.0056(5)
O2 0.0161(5) 0.0263(6) 0.0160(5) 0.0091(5) -0.0007(4) -0.0052(4)
O3 0.0148(5) 0.0282(7) 0.0171(5) 0.0080(5) -0.0004(4) -0.0067(5)
O4 0.0139(5) 0.0222(6) 0.0174(5) 0.0061(4) 0.0002(4) -0.0044(4)
N1 0.0288(8) 0.0270(8) 0.0286(8) 0.0088(7) 0.0032(6) -0.0085(6)
N2 0.0277(8) 0.0267(8) 0.0197(7) 0.0080(6) 0.0035(6) -0.0022(6)
C1 0.0165(7) 0.0219(8) 0.0206(7) 0.0092(6) -0.0020(6) -0.0030(6)
C2 0.0141(7) 0.0180(7) 0.0159(7) 0.0049(6) 0.0010(5) 0.0000(6)
C3 0.0150(7) 0.0159(7) 0.0152(7) 0.0050(6) 0.0014(5) -0.0012(5)
C4 0.0151(7) 0.0170(7) 0.0157(7) 0.0044(6) 0.0007(5) -0.0002(6)
C5 0.0160(7) 0.0256(9) 0.0175(7) 0.0086(6) -0.0016(6) -0.0036(6)
C6 0.0132(7) 0.0178(7) 0.0153(7) 0.0060(6) -0.0003(5) 0.0004(6)
C7 0.0172(7) 0.0177(8) 0.0188(7) 0.0033(6) 0.0005(6) -0.0035(6)
C8 0.0167(7) 0.0216(8) 0.0184(7) 0.0032(6) 0.0027(6) -0.0025(6)
C9 0.0164(7) 0.0205(8) 0.0191(7) 0.0084(6) -0.0008(6) -0.0034(6)
C10 0.0175(7) 0.0155(7) 0.0241(8) 0.0047(6) 0.0000(6) -0.0026(6)
C11 0.0157(7) 0.0179(8) 0.0204(7) 0.0045(6) 0.0021(6) 0.0004(6)
C12 0.0182(7) 0.0205(8) 0.0256(8) 0.0069(6) -0.0003(6) -0.0037(6)
C13 0.0152(7) 0.0323(10) 0.0193(8) 0.0062(7) 0.0005(6) -0.0065(7)
C14 0.0164(7) 0.0206(8) 0.0147(7) 0.0074(6) 0.0008(5) -0.0005(6)
C15 0.0150(7) 0.0176(7) 0.0125(6) 0.0066(6) 0.0006(5) 0.0010(5)
C16 0.0166(7) 0.0171(7) 0.0143(7) 0.0058(6) 0.0002(5) 0.0013(5)
C17 0.0164(7) 0.0240(8) 0.0187(7) 0.0038(6) 0.0001(6) -0.0020(6)
C18 0.0159(7) 0.0165(7) 0.0131(6) 0.0048(6) 0.0000(5) -0.0007(5)
C19 0.0207(8) 0.0223(8) 0.0140(7) 0.0093(6) -0.0009(6) 0.0001(6)
C20 0.0201(7) 0.0204(8) 0.0180(7) 0.0088(6) 0.0003(6) -0.0012(6)
C21 0.0142(7) 0.0189(8) 0.0157(7) 0.0015(6) 0.0023(5) -0.0017(6)
C22 0.0185(7) 0.0225(8) 0.0148(7) 0.0060(6) 0.0013(6) 0.0021(6)
C23 0.0188(7) 0.0181(8) 0.0178(7) 0.0070(6) 0.0013(6) 0.0022(6)
C24 0.0172(7) 0.0226(8) 0.0165(7) 0.0042(6) 0.0014(6) -0.0002(6)

loop_
_atom_type_symbol
_atom_type_description
_atom_type_scat_dispersion_real
_atom_type_scat_dispersion_imag
_atom_type_scat_source
C C 0.0033 0.0016 'International Tables Vol C Tables 4.2.6.8 and 6.1.1.4'
H H 0.0000 0.0000 'International Tables Vol C Tables 4.2.6.8 and 6.1.1.4'
Cu Cu 0.3201 1.2651 'International Tables Vol C Tables 4.2.6.8 and 6.1.1.4'
N N 0.0061 0.0033 'International Tables Vol C Tables 4.2.6.8 and 6.1.1.4'
O O 0.0106 0.0060 'International Tables Vol C Tables 4.2.6.8 and 6.1.1.4'

loop_
_geom_angle_atom_site_label_1
_geom_angle_atom_site_label_2
_geom_angle_atom_site_label_3
_geom_angle
_geom_angle_publ_flag
O1 Cu1 O3 166.74(5) y
O1 Cu1 O2 92.44(5) y
O3 Cu1 O2 89.28(5) y
O1 Cu1 O4 89.21(5) y
O3 Cu1 O4 92.28(5) y
O2 Cu1 O4 166.07(5) y
C2 O1 Cu1 127.74(10) ?
C4 O2 Cu1 127.54(10) ?
C14 O3 Cu1 127.52(10) ?
C16 O4 Cu1 127.30(10) ?
C2 C1 H1A 109.5 ?
C2 C1 H1B 109.5 ?
H1A C1 H1B 109.5 ?
C2 C1 H1C 109.5 ?
H1A C1 H1C 109.5 ?
H1B C1 H1C 109.5 ?
O1 C2 C3 125.21(14) ?
O1 C2 C1 114.18(13) ?
C3 C2 C1 120.61(14) ?
C4 C3 C2 121.93(14) ?
C4 C3 C6 119.11(13) ?
C2 C3 C6 118.95(13) ?
O2 C4 C3 124.89(14) ?
O2 C4 C5 113.94(13) ?
C3 C4 C5 121.16(14) ?
C4 C5 H5A 109.5 ?
C4 C5 H5B 109.5 ?
H5A C5 H5B 109.5 ?
C4 C5 H5C 109.5 ?
H5A C5 H5C 109.5 ?
H5B C5 H5C 109.5 ?
C11 C6 C7 118.30(14) ?
C11 C6 C3 121.41(14) ?
C7 C6 C3 120.29(14) ?
C8 C7 C6 121.31(15) ?
C8 C7 H7 119.3 ?
C6 C7 H7 119.3 ?
C7 C8 C9 119.42(15) ?
C7 C8 H8 120.3 ?
C9 C8 H8 120.3 ?
C8 C9 C10 120.22(14) ?
C8 C9 C12 119.64(15) ?
C10 C9 C12 120.04(15) ?
C11 C10 C9 119.42(15) ?
C11 C10 H10 120.3 ?
C9 C10 H10 120.3 ?
C10 C11 C6 121.29(15) ?
C10 C11 H11 119.4 ?
C6 C11 H11 119.4 ?
N1 C12 C9 177.52(18) y
C14 C13 H13A 109.5 ?
C14 C13 H13B 109.5 ?
H13A C13 H13B 109.5 ?
C14 C13 H13C 109.5 ?
H13A C13 H13C 109.5 ?
H13B C13 H13C 109.5 ?
O3 C14 C15 124.95(14) ?
O3 C14 C13 114.10(14) ?
C15 C14 C13 120.95(14) ?
C14 C15 C16 122.00(14) ?
C14 C15 C18 119.07(13) ?
C16 C15 C18 118.93(13) ?
O4 C16 C15 125.27(14) ?
O4 C16 C17 114.39(14) ?
C15 C16 C17 120.33(14) ?
C16 C17 H17A 109.5 ?
C16 C17 H17B 109.5 ?
H17A C17 H17B 109.5 ?
C16 C17 H17C 109.5 ?
H17A C17 H17C 109.5 ?
H17B C17 H17C 109.5 ?
C19 C18 C23 118.55(14) ?
C19 C18 C15 120.97(13) ?
C23 C18 C15 120.48(14) ?
C20 C19 C18 121.15(15) ?
C20 C19 H19 119.4 ?
C18 C19 H19 119.4 ?
C19 C20 C21 119.31(15) ?
C19 C20 H20 120.3 ?
C21 C20 H20 120.3 ?
C20 C21 C22 120.51(14) ?
C20 C21 C24 119.59(15) ?
C22 C21 C24 119.84(14) ?
C23 C22 C21 119.18(15) ?
C23 C22 H22 120.4 ?
C21 C22 H22 120.4 ?
C22 C23 C18 121.27(15) ?
C22 C23 H23 119.4 ?
C18 C23 H23 119.4 ?
N2 C24 C21 177.47(19) y

loop_
_geom_bond_atom_site_label_1
_geom_bond_atom_site_label_2
_geom_bond_site_symmetry_2
_geom_bond_distance
_geom_bond_publ_flag
Cu1 O1 . 1.8946(11) y
Cu1 O3 . 1.8954(11) y
Cu1 O2 . 1.9028(11) y
Cu1 O4 . 1.9092(11) y
O1 C2 . 1.2751(18) y
O2 C4 . 1.2823(18) y
O3 C14 . 1.2809(18) y
O4 C16 . 1.2757(18) y
N1 C12 . 1.147(2) y
N2 C24 . 1.148(2) y
C1 C2 . 1.506(2) ?
C1 H1A . 0.9800 ?
C1 H1B . 0.9800 ?
C1 H1C . 0.9800 ?
C2 C3 . 1.414(2) ?
C3 C4 . 1.412(2) ?
C3 C6 . 1.495(2) ?
C4 C5 . 1.508(2) ?
C5 H5A . 0.9800 ?
C5 H5B . 0.9800 ?
C5 H5C . 0.9800 ?
C6 C11 . 1.398(2) ?
C6 C7 . 1.398(2) ?
C7 C8 . 1.388(2) ?
C7 H7 . 0.9500 ?
C8 C9 . 1.396(2) ?
C8 H8 . 0.9500 ?
C9 C10 . 1.398(2) ?
C9 C12 . 1.444(2) ?
C10 C11 . 1.387(2) ?
C10 H10 . 0.9500 ?
C11 H11 . 0.9500 ?
C13 C14 . 1.507(2) ?
C13 H13A . 0.9800 ?
C13 H13B . 0.9800 ?
C13 H13C . 0.9800 ?
C14 C15 . 1.410(2) ?
C15 C16 . 1.411(2) ?
C15 C18 . 1.500(2) ?
C16 C17 . 1.508(2) ?
C17 H17A . 0.9800 ?
C17 H17B . 0.9800 ?
C17 H17C . 0.9800 ?
C18 C19 . 1.396(2) ?
C18 C23 . 1.397(2) ?
C19 C20 . 1.388(2) ?
C19 H19 . 0.9500 ?
C20 C21 . 1.395(2) ?
C20 H20 . 0.9500 ?
C21 C22 . 1.397(2) ?
C21 C24 . 1.446(2) ?
C22 C23 . 1.387(2) ?
C22 H22 . 0.9500 ?
C23 H23 . 0.9500 ?

loop_
_geom_torsion_atom_site_label_1
_geom_torsion_atom_site_label_2
_geom_torsion_atom_site_label_3
_geom_torsion_atom_site_label_4
_geom_torsion
_geom_torsion_publ_flag
O3 Cu1 O1 C2 95.4(2) ?
O2 Cu1 O1 C2 -1.81(14) ?
O4 Cu1 O1 C2 -167.98(14) ?
O1 Cu1 O2 C4 -3.18(14) ?
O3 Cu1 O2 C4 -170.02(14) ?
O4 Cu1 O2 C4 93.4(2) ?
O1 Cu1 O3 C14 87.7(3) ?
O2 Cu1 O3 C14 -174.74(14) ?
O4 Cu1 O3 C14 -8.58(14) ?
O1 Cu1 O4 C16 -164.22(14) ?
O3 Cu1 O4 C16 2.59(14) ?
O2 Cu1 O4 C16 98.8(2) ?
Cu1 O1 C2 C3 4.9(2) ?
Cu1 O1 C2 C1 -174.10(11) ?
O1 C2 C3 C4 -3.3(3) ?
C1 C2 C3 C4 175.68(15) ?
O1 C2 C3 C6 175.63(15) ?
C1 C2 C3 C6 -5.4(2) ?
Cu1 O2 C4 C3 5.3(2) ?
Cu1 O2 C4 C5 -173.84(11) ?
C2 C3 C4 O2 -2.1(3) ?
C6 C3 C4 O2 179.00(15) ?
C2 C3 C4 C5 176.98(15) ?
C6 C3 C4 C5 -1.9(2) ?
C4 C3 C6 C11 -70.5(2) ?
C2 C3 C6 C11 110.55(18) ?
C4 C3 C6 C7 108.85(18) ?
C2 C3 C6 C7 -70.1(2) y
C11 C6 C7 C8 1.2(2) ?
C3 C6 C7 C8 -178.15(15) ?
C6 C7 C8 C9 0.6(2) ?
C7 C8 C9 C10 -1.9(2) ?
C7 C8 C9 C12 174.37(15) ?
C8 C9 C10 C11 1.3(2) ?
C12 C9 C10 C11 -174.95(15) ?
C9 C10 C11 C6 0.6(2) ?
C7 C6 C11 C10 -1.8(2) ?
C3 C6 C11 C10 177.53(14) ?
Cu1 O3 C14 C15 9.5(2) ?
Cu1 O3 C14 C13 -171.22(11) ?
O3 C14 C15 C16 -2.1(3) ?
C13 C14 C15 C16 178.64(16) ?
O3 C14 C15 C18 178.14(15) ?
C13 C14 C15 C18 -1.1(2) ?
Cu1 O4 C16 C15 2.8(2) ?
Cu1 O4 C16 C17 -178.33(11) ?
C14 C15 C16 O4 -4.3(3) ?
C18 C15 C16 O4 175.41(15) ?
C14 C15 C16 C17 176.85(15) ?
C18 C15 C16 C17 -3.4(2) ?
C14 C15 C18 C19 -68.1(2) y
C16 C15 C18 C19 112.11(18) ?
C14 C15 C18 C23 112.71(18) ?
C16 C15 C18 C23 -67.0(2) ?
C23 C18 C19 C20 -0.5(2) ?
C15 C18 C19 C20 -179.63(15) ?
C18 C19 C20 C21 1.6(3) ?
C19 C20 C21 C22 -1.5(2) ?
C19 C20 C21 C24 175.75(15) ?
C20 C21 C22 C23 0.3(2) ?
C24 C21 C22 C23 -176.98(15) ?
C21 C22 C23 C18 0.9(2) ?
C19 C18 C23 C22 -0.8(2) ?
C15 C18 C23 C22 178.37(15) ?
